data_4331708
loop_
_publ_author_name
'Wei-Hui Fang'
'Lin Cheng'
'Ling Huang'
'Guo-Yu Yang'

_publ_contact_author_address
; State Key Laboratory of Structural Chemistry
Fujian Institute of Research on the structure of matter
Chinese Academy of Sciences
Fuzhou, Fujian 350002
P. R. China
;
_publ_contact_author_email ygy@fjirsm.ac.cn
_publ_contact_author_fax '86 591 83710051'
_publ_contact_author_name 'Professor Guo-Yu Yang'
_publ_contact_author_phone '86 591 83710051'
_publ_section_title
;
 A Series of Lanthanide-Based Cluster Organic Frameworks Made of
 Heptanuclear Trigonal-Prismatic Cluster Units
;
_journal_name_full 'Inorganic Chemistry'
_journal_page_first 6
_journal_page_last 8
_journal_paper_doi 10.1021/ic301963v
_journal_volume 52
_journal_year 2013
_chemical_formula_sum 'C144 H131 Cl4 La7 N12 O60'
_chemical_formula_weight 4103.78
_chemical_name_systematic
; 
 ? 
;
_space_group_IT_number 150
_symmetry_cell_setting trigonal
_symmetry_space_group_name_Hall 'P 3 2"'
_symmetry_space_group_name_H-M 'P 3 2 1'
_atom_sites_solution_hydrogens geom
_atom_sites_solution_primary direct
_atom_sites_solution_secondary difmap
_audit_creation_method SHELXL-97
_cell_angle_alpha 90.00
_cell_angle_beta 90.00
_cell_angle_gamma 120.00
_cell_formula_units_Z 1
_cell_length_a 16.943(5)
_cell_length_b 16.943(5)
_cell_length_c 14.707(6)
_cell_measurement_reflns_used 13196
_cell_measurement_temperature 293(2)
_cell_measurement_theta_max 27.4778
_cell_measurement_theta_min 2.4042
_cell_volume 3656(2)
_computing_structure_refinement 'SHELXL-97 (Sheldrick, 1997)'
_computing_structure_solution 'SHELXS-97 (Sheldrick, 1990)'
_diffrn_ambient_temperature 293(2)
_diffrn_measured_fraction_theta_full 0.991
_diffrn_measured_fraction_theta_max 0.991
_diffrn_measurement_device_type SATURN70
_diffrn_measurement_method CCD_Profile_fitting
_diffrn_radiation_monochromator graphite
_diffrn_radiation_source 'fine-focus sealed tube'
_diffrn_radiation_type MoK\a
_diffrn_radiation_wavelength 0.71073
_diffrn_reflns_av_R_equivalents 0.0730
_diffrn_reflns_av_sigmaI/netI 0.0795
_diffrn_reflns_limit_h_max 21
_diffrn_reflns_limit_h_min -21
_diffrn_reflns_limit_k_max 21
_diffrn_reflns_limit_k_min -21
_diffrn_reflns_limit_l_max 19
_diffrn_reflns_limit_l_min -11
_diffrn_reflns_number 31554
_diffrn_reflns_theta_full 27.47
_diffrn_reflns_theta_max 27.47
_diffrn_reflns_theta_min 2.77
_diffrn_standards_decay_% none
_diffrn_standards_interval_count none
_diffrn_standards_interval_time none
_diffrn_standards_number none
_exptl_absorpt_coefficient_mu 2.173
_exptl_absorpt_correction_T_max 1.0000
_exptl_absorpt_correction_T_min 0.7878
_exptl_absorpt_correction_type multi-scan
_exptl_absorpt_process_details 'SADABS (Sheldrick, 1996)'
_exptl_crystal_colour yellow
_exptl_crystal_density_diffrn 1.864
_exptl_crystal_description Prism
_exptl_crystal_F_000 2026
_exptl_crystal_size_max 0.424
_exptl_crystal_size_mid 0.254
_exptl_crystal_size_min 0.153
_refine_diff_density_max 2.441
_refine_diff_density_min -2.012
_refine_diff_density_rms 0.297
_refine_ls_abs_structure_details 'Flack H D (1983), Acta Cryst. A39, 876-881'
_refine_ls_abs_structure_Flack -0.13(5)
_refine_ls_extinction_coef 0.0154(6)
_refine_ls_extinction_expression Fc^*^=kFc[1+0.001xFc^2^\l^3^/sin(2\q)]^-1/4^
_refine_ls_extinction_method SHELXL
_refine_ls_goodness_of_fit_ref 1.074
_refine_ls_hydrogen_treatment constr
_refine_ls_matrix_type full
_refine_ls_number_parameters 296
_refine_ls_number_reflns 5535
_refine_ls_number_restraints 14
_refine_ls_restrained_S_all 1.074
_refine_ls_R_factor_all 0.0681
_refine_ls_R_factor_gt 0.0632
_refine_ls_shift/su_max 0.025
_refine_ls_shift/su_mean 0.001
_refine_ls_structure_factor_coef Fsqd
_refine_ls_weighting_details 'calc w=1/[\s^2^(Fo^2^)+(0.1082P)^2^+0.0000P] where P=(Fo^2^+2Fc^2^)/3'
_refine_ls_weighting_scheme calc
_refine_ls_wR_factor_gt 0.1726
_refine_ls_wR_factor_ref 0.1793
_reflns_number_gt 5122
_reflns_number_total 5535
_reflns_threshold_expression >2sigma(I)
_cod_data_source_file ic301963v_si_002_2.cif
_cod_data_source_block 2
_cod_original_cell_volume 3656.4(2)
_cod_database_code 4331708

loop_
_symmetry_equiv_pos_as_xyz
'x, y, z'
'-y, x-y, z'
'-x+y, -x, z'
'y, x, -z'
'x-y, -y, -z'
'-x, -x+y, -z'

loop_
_atom_site_label
_atom_site_type_symbol
_atom_site_fract_x
_atom_site_fract_y
_atom_site_fract_z
_atom_site_U_iso_or_equiv
_atom_site_adp_type
_atom_site_occupancy
_atom_site_symmetry_multiplicity
_atom_site_calc_flag
_atom_site_refinement_flags
La1 La 1.00075(2) 0.12895(2) 0.70342(2) 0.02012(9) Uani 1 1 d .
La2 La 1.0000 0.0000 0.5000 0.02060(18) Uani 1 6 d S
C1 C 1.0673(9) 0.3484(8) 0.7734(15) 0.092(5) Uani 1 1 d .
H1A H 1.1181 0.3461 0.7937 0.110 Uiso 1 1 calc R
C2 C 0.9232(9) 0.2792(8) 0.7134(11) 0.076(4) Uani 1 1 d .
H2A H 0.8728 0.2279 0.6897 0.091 Uiso 1 1 calc R
C3 C 1.0720(9) 0.4332(8) 0.7774(10) 0.071(3) Uani 1 1 d .
H3A H 1.1244 0.4844 0.7985 0.085 Uiso 1 1 calc R
C4 C 0.9224(10) 0.3641(9) 0.7180(10) 0.074(4) Uani 1 1 d .
H4A H 0.8714 0.3671 0.6996 0.089 Uiso 1 1 calc R
C5 C 0.9979(6) 0.4395(6) 0.7497(7) 0.046(2) Uani 1 1 d .
C6 C 0.9979(7) 0.5252(6) 0.7491(8) 0.054(2) Uani 1 1 d .
C7 C 1.0751(7) 0.6048(8) 0.7324(11) 0.075(4) Uani 1 1 d .
H7A H 1.1293 0.6042 0.7240 0.090 Uiso 1 1 calc R
C8 C 0.9206(8) 0.5315(8) 0.7697(10) 0.074(4) Uani 1 1 d .
H8A H 0.8656 0.4781 0.7797 0.088 Uiso 1 1 calc R
C9 C 1.0767(7) 0.6867(7) 0.7273(12) 0.074(4) Uani 1 1 d .
H9A H 1.1295 0.7386 0.7085 0.089 Uiso 1 1 calc R
C10 C 0.9226(7) 0.6125(7) 0.7757(10) 0.069(4) Uani 1 1 d .
H10A H 0.8716 0.6138 0.7972 0.083 Uiso 1 1 calc R
C11 C 0.9990(6) 0.6929(6) 0.7503(6) 0.044(2) Uani 1 1 d .
C12 C 0.9996(6) 0.7788(6) 0.7505(6) 0.041(2) Uani 1 1 d .
C13 C 1.0000 0.2335(8) 0.5000 0.047(3) Uani 1 2 d S
C14 C 1.0000 0.3223(7) 0.5000 0.046(3) Uani 1 2 d S
C15 C 1.0706(9) 0.4005(8) 0.5337(9) 0.066(3) Uani 1 1 d .
H15A H 1.1195 0.3986 0.5600 0.080 Uiso 1 1 calc R
C16 C 1.0720(7) 0.4824(7) 0.5300(9) 0.060(3) Uani 1 1 d .
H16A H 1.1242 0.5350 0.5488 0.072 Uiso 1 1 calc R
C17 C 1.0000 0.4887(11) 0.5000 0.064(3) Uani 1 2 d S
C18 C 1.0000 0.5753(13) 0.5000 0.068(4) Uani 1 2 d S
C19 C 1.0782(9) 0.6593(11) 0.4824(14) 0.095(4) Uani 1 1 d .
H19A H 1.1332 0.6618 0.4701 0.114 Uiso 1 1 calc R
C20 C 1.0735(11) 0.7410(13) 0.4834(17) 0.120(5) Uani 1 1 d .
H20A H 1.1266 0.7957 0.4713 0.143 Uiso 1 1 calc R
C21 C 1.2090(8) 0.2090(8) 1.0000 0.044(3) Uani 1 2 d S
C22 C 1.2913(10) 0.2913(10) 1.0000 0.058(4) Uani 1 2 d S
C23 C 1.2976(8) 0.3723(9) 0.9689(11) 0.076(4) Uani 1 1 d .
H23A H 1.2459 0.3715 0.9467 0.091 Uiso 1 1 calc R
C24 C 1.3791(10) 0.4530(12) 0.9706(15) 0.109(6) Uani 1 1 d U
H24A H 1.3802 0.5057 0.9510 0.130 Uiso 1 1 calc R
C25 C 1.4594(8) 0.4594(8) 1.0000 0.064(3) Uani 1 2 d SDU
C26 C 1.5478(8) 0.5478(8) 1.0000 0.068(4) Uani 1 2 d SD
C27 C 1.6299(8) 0.5394(3) 0.9758(13) 0.095(4) Uani 1 1 d D
H27A H 1.6304 0.4861 0.9617 0.114 Uiso 1 1 calc R
C28 C 1.7055(8) 0.6282(6) 0.9789(16) 0.120(5) Uani 1 1 d DU
H28A H 1.7620 0.6346 0.9649 0.143 Uiso 1 1 calc R
O1W O 1.0003(4) 0.1324(5) 0.8689(5) 0.0539(18) Uani 1 1 d D
H11 H 1.0402 0.1303 0.9020 0.065 Uiso 1 1 d RD
H12 H 0.9566 0.1189 0.9057 0.065 Uiso 1 1 d RD
O1 O 1.0759(5) 0.8512(4) 0.7480(5) 0.0492(17) Uani 1 1 d .
O2 O 0.9234(5) 0.7763(5) 0.7512(5) 0.0602(14) Uani 1 1 d .
O3 O 1.0143(5) 0.2060(5) 0.5718(5) 0.0602(14) Uani 1 1 d .
O4 O 1.1345(5) 0.2099(7) 0.9994(6) 0.073(3) Uani 1 1 d .
O5 O 1.0966(4) 0.0938(4) 0.6071(4) 0.0416(15) Uani 1 1 d .
O6 O 1.0000 0.0000 0.7563(6) 0.039(2) Uani 1 3 d S
N1 N 0.9983(6) 0.2719(6) 0.7440(8) 0.059(3) Uani 1 1 d .
N2 N 1.0000 0.7437(13) 0.5000 0.102(5) Uani 1 2 d S
N3 N 1.7042(4) 0.7042(4) 1.0000 0.102(5) Uani 1 2 d SDU
Cl1 Cl 0.6667 0.3333 0.3640(6) 0.131(3) Uani 1 3 d SD
Cl2 Cl 0.6667 0.3333 0.6413(6) 0.200 Uiso 1 3 d SD
O7 O 0.5731(7) 0.293(3) 0.3947(13) 0.364 Uiso 1 1 d D
O8 O 0.6667 0.3333 0.2651(7) 0.200 Uiso 1 3 d SD
O9 O 0.6667 0.3333 0.7396(7) 0.200 Uiso 1 3 d SD
O10 O 0.5852(7) 0.3316(11) 0.6062(11) 0.200 Uiso 1 1 d D
O2W O 0.6667 0.3333 0.8831(13) 0.099(4) Uiso 1 3 d S
O3W O 0.6667 0.3333 0.5217(14) 0.099(4) Uiso 1 3 d S
O4W O 0.6667 0.3333 0.1230(14) 0.105(6) Uiso 1 3 d S

loop_
_atom_site_aniso_label
_atom_site_aniso_U_11
_atom_site_aniso_U_22
_atom_site_aniso_U_33
_atom_site_aniso_U_23
_atom_site_aniso_U_13
_atom_site_aniso_U_12
La1 0.01656(14) 0.01416(14) 0.03047(19) -0.00083(12) -0.00010(14) 0.00831(11)
La2 0.0187(2) 0.0187(2) 0.0243(4) 0.000 0.000 0.00937(12)
C1 0.056(6) 0.040(5) 0.181(16) 0.008(8) -0.016(8) 0.025(5)
C2 0.069(6) 0.043(5) 0.115(11) 0.001(6) -0.016(7) 0.028(5)
C3 0.085(7) 0.057(6) 0.084(9) 0.003(6) 0.010(7) 0.045(5)
C4 0.089(7) 0.066(6) 0.078(8) 0.010(6) 0.021(7) 0.046(6)
C5 0.059(4) 0.030(3) 0.056(5) 0.002(4) 0.008(4) 0.027(3)
C6 0.054(4) 0.046(4) 0.070(6) 0.016(4) 0.028(5) 0.031(3)
C7 0.052(5) 0.054(5) 0.125(11) -0.017(7) 0.008(6) 0.031(4)
C8 0.056(5) 0.045(5) 0.117(10) 0.022(6) 0.008(6) 0.023(4)
C9 0.038(5) 0.036(5) 0.142(12) 0.000(6) 0.002(7) 0.013(4)
C10 0.034(4) 0.043(5) 0.125(11) 0.019(6) 0.000(6) 0.015(4)
C11 0.040(4) 0.040(4) 0.046(5) -0.001(4) 0.002(3) 0.016(3)
C12 0.047(4) 0.039(4) 0.048(5) 0.003(3) -0.003(4) 0.029(3)
C13 0.050(7) 0.031(4) 0.064(8) -0.009(3) -0.018(6) 0.025(4)
C14 0.050(7) 0.030(4) 0.065(8) -0.004(3) -0.008(6) 0.025(4)
C15 0.078(7) 0.050(5) 0.069(7) -0.007(5) -0.001(6) 0.030(5)
C16 0.062(5) 0.036(4) 0.084(8) 0.004(5) 0.001(5) 0.026(4)
C17 0.067(7) 0.063(5) 0.062(6) -0.004(3) -0.008(6) 0.034(4)
C18 0.049(7) 0.082(7) 0.062(7) 0.004(3) 0.009(6) 0.025(3)
C19 0.048(5) 0.062(5) 0.152(11) 0.002(6) 0.007(6) 0.011(4)
C20 0.078(6) 0.097(6) 0.186(15) 0.013(8) -0.022(8) 0.046(5)
C21 0.046(4) 0.046(4) 0.029(6) -0.001(3) 0.001(3) 0.014(5)
C22 0.063(5) 0.063(5) 0.040(7) 0.006(3) -0.006(3) 0.026(6)
C23 0.057(6) 0.066(6) 0.111(10) 0.014(6) 0.018(7) 0.036(5)
C24 0.074(7) 0.096(9) 0.155(15) 0.059(10) 0.010(9) 0.043(7)
C25 0.067(7) 0.063(5) 0.062(6) -0.004(3) -0.008(6) 0.034(4)
C26 0.049(7) 0.082(7) 0.062(7) 0.004(3) 0.009(6) 0.025(3)
C27 0.048(5) 0.062(5) 0.152(11) 0.002(6) 0.007(6) 0.011(4)
C28 0.078(6) 0.097(6) 0.186(15) 0.013(8) -0.022(8) 0.046(5)
O1W 0.036(3) 0.066(4) 0.054(4) -0.006(3) -0.002(3) 0.021(3)
O1 0.057(3) 0.029(3) 0.061(4) 0.003(3) -0.007(3) 0.021(2)
O2 0.086(3) 0.052(2) 0.056(3) 0.010(2) 0.002(2) 0.044(2)
O3 0.086(3) 0.052(2) 0.056(3) 0.010(2) 0.002(2) 0.044(2)
O4 0.045(4) 0.072(5) 0.078(6) -0.002(4) 0.002(4) 0.012(4)
O5 0.040(3) 0.043(3) 0.041(3) -0.001(2) -0.005(2) 0.020(2)
O6 0.041(3) 0.041(3) 0.034(5) 0.000 0.000 0.0204(16)
N1 0.058(4) 0.045(4) 0.084(7) 0.000(4) -0.002(5) 0.033(3)
N2 0.055(8) 0.087(6) 0.152(13) -0.004(5) -0.007(10) 0.028(4)
N3 0.055(8) 0.087(6) 0.152(13) -0.004(5) -0.007(10) 0.028(4)
Cl1 0.113(4) 0.113(4) 0.167(9) 0.000 0.000 0.0563(19)

loop_
_atom_type_symbol
_atom_type_description
_atom_type_scat_dispersion_real
_atom_type_scat_dispersion_imag
_atom_type_scat_source
C C 0.0033 0.0016 'International Tables Vol C Tables 4.2.6.8 and 6.1.1.4'
H H 0.0000 0.0000 'International Tables Vol C Tables 4.2.6.8 and 6.1.1.4'
N N 0.0061 0.0033 'International Tables Vol C Tables 4.2.6.8 and 6.1.1.4'
O O 0.0106 0.0060 'International Tables Vol C Tables 4.2.6.8 and 6.1.1.4'
La La -0.2871 2.4523 'International Tables Vol C Tables 4.2.6.8 and 6.1.1.4'
Cl Cl 0.1484 0.1585 'International Tables Vol C Tables 4.2.6.8 and 6.1.1.4'

loop_
_geom_angle_atom_site_label_1
_geom_angle_atom_site_label_2
_geom_angle_atom_site_label_3
_geom_angle
_geom_angle_site_symmetry_1
_geom_angle_site_symmetry_3
O3 La1 O1 94.4(3) . 2_755
O3 La1 O2 104.9(3) . 3_665
O1 La1 O2 140.8(3) 2_755 3_665
O3 La1 O6 141.0(3) . .
O1 La1 O6 93.4(2) 2_755 .
O2 La1 O6 92.4(2) 3_665 .
O3 La1 O5 80.8(2) . 2_645
O1 La1 O5 143.8(2) 2_755 2_645
O2 La1 O5 74.0(2) 3_665 2_645
O6 La1 O5 70.7(2) . 2_645
O3 La1 O1W 146.6(3) . .
O1 La1 O1W 73.3(2) 2_755 .
O2 La1 O1W 71.9(2) 3_665 .
O6 La1 O1W 71.8(3) . .
O5 La1 O1W 127.2(2) 2_645 .
O3 La1 O5 76.0(3) . .
O1 La1 O5 73.4(2) 2_755 .
O2 La1 O5 144.0(2) 3_665 .
O6 La1 O5 69.8(2) . .
O5 La1 O5 70.6(3) 2_645 .
O1W La1 O5 126.6(2) . .
O3 La1 N1 72.3(3) . .
O1 La1 N1 77.9(3) 2_755 .
O2 La1 N1 76.1(3) 3_665 .
O6 La1 N1 146.6(3) . .
O5 La1 N1 132.5(3) 2_645 .
O1W La1 N1 74.8(3) . .
O5 La1 N1 134.9(3) . .
O3 La1 La2 67.8(2) . .
O1 La1 La2 109.12(17) 2_755 .
O2 La1 La2 109.7(2) 3_665 .
O6 La1 La2 73.6(2) . .
O5 La1 La2 35.95(14) 2_645 .
O1W La1 La2 145.42(19) . .
O5 La1 La2 36.26(13) . .
N1 La1 La2 139.8(3) . .
O3 La1 La1 119.64(19) . 2_645
O1 La1 La1 127.95(18) 2_755 2_645
O2 La1 La1 70.31(18) 3_665 2_645
O6 La1 La1 35.36(11) . 2_645
O5 La1 La1 39.15(15) 2_645 2_645
O1W La1 La1 91.20(17) . 2_645
O5 La1 La1 78.05(13) . 2_645
N1 La1 La1 146.3(2) . 2_645
La2 La1 La1 59.351(12) . 2_645
O3 La1 La1 114.2(2) . 3_765
O1 La1 La1 70.78(18) 2_755 3_765
O2 La1 La1 127.09(18) 3_665 3_765
O6 La1 La1 35.36(11) . 3_765
O5 La1 La1 78.57(13) 2_645 3_765
O1W La1 La1 91.36(19) . 3_765
O5 La1 La1 38.20(15) . 3_765
N1 La1 La1 148.3(2) . 3_765
La2 La1 La1 59.351(12) . 3_765
La1 La1 La1 60.0 2_645 3_765
O5 La2 O5 136.2(3) 5_556 .
O5 La2 O5 76.6(2) 5_556 6_766
O5 La2 O5 140.0(3) . 6_766
O5 La2 O5 76.6(2) 5_556 4_646
O5 La2 O5 88.7(3) . 4_646
O5 La2 O5 76.6(2) 6_766 4_646
O5 La2 O5 88.7(3) 5_556 3_765
O5 La2 O5 76.6(2) . 3_765
O5 La2 O5 136.2(3) 6_766 3_765
O5 La2 O5 140.0(3) 4_646 3_765
O5 La2 O5 140.0(3) 5_556 2_645
O5 La2 O5 76.6(2) . 2_645
O5 La2 O5 88.7(3) 6_766 2_645
O5 La2 O5 136.2(3) 4_646 2_645
O5 La2 O5 76.6(2) 3_765 2_645
O5 La2 La1 39.81(16) 5_556 5_556
O5 La2 La1 170.32(15) . 5_556
O5 La2 La1 38.51(16) 6_766 5_556
O5 La2 La1 81.73(15) 4_646 5_556
O5 La2 La1 110.09(16) 3_765 5_556
O5 La2 La1 111.42(16) 2_645 5_556
O5 La2 La1 170.32(15) 5_556 .
O5 La2 La1 39.81(16) . .
O5 La2 La1 111.42(16) 6_766 .
O5 La2 La1 110.09(16) 4_646 .
O5 La2 La1 81.73(15) 3_765 .
O5 La2 La1 38.51(16) 2_645 .
La1 La2 La1 146.077(15) 5_556 .
O5 La2 La1 38.51(16) 5_556 4_646
O5 La2 La1 110.09(16) . 4_646
O5 La2 La1 81.73(15) 6_766 4_646
O5 La2 La1 39.81(16) 4_646 4_646
O5 La2 La1 111.42(16) 3_765 4_646
O5 La2 La1 170.32(15) 2_645 4_646
La1 La2 La1 61.30(2) 5_556 4_646
La1 La2 La1 145.456(14) . 4_646
O5 La2 La1 110.09(16) 5_556 3_765
O5 La2 La1 38.51(16) . 3_765
O5 La2 La1 170.32(15) 6_766 3_765
O5 La2 La1 111.42(16) 4_646 3_765
O5 La2 La1 39.81(16) 3_765 3_765
O5 La2 La1 81.73(15) 2_645 3_765
La1 La2 La1 145.456(14) 5_556 3_765
La1 La2 La1 61.30(2) . 3_765
La1 La2 La1 107.88(3) 4_646 3_765
O5 La2 La1 81.73(15) 5_556 6_766
O5 La2 La1 111.42(16) . 6_766
O5 La2 La1 39.81(16) 6_766 6_766
O5 La2 La1 38.51(16) 4_646 6_766
O5 La2 La1 170.32(15) 3_765 6_766
O5 La2 La1 110.09(16) 2_645 6_766
La1 La2 La1 61.30(2) 5_556 6_766
La1 La2 La1 107.88(3) . 6_766
La1 La2 La1 61.30(2) 4_646 6_766
La1 La2 La1 146.077(15) 3_765 6_766
O5 La2 La1 111.42(16) 5_556 2_645
O5 La2 La1 81.73(15) . 2_645
O5 La2 La1 110.09(16) 6_766 2_645
O5 La2 La1 170.32(15) 4_646 2_645
O5 La2 La1 38.51(16) 3_765 2_645
O5 La2 La1 39.81(16) 2_645 2_645
La1 La2 La1 107.88(3) 5_556 2_645
La1 La2 La1 61.30(2) . 2_645
La1 La2 La1 146.077(15) 4_646 2_645
La1 La2 La1 61.30(2) 3_765 2_645
La1 La2 La1 145.456(14) 6_766 2_645
N1 C1 C3 126.5(13) . .
N1 C1 H1A 116.7 . .
C3 C1 H1A 116.7 . .
N1 C2 C4 122.0(11) . .
N1 C2 H2A 119.0 . .
C4 C2 H2A 119.0 . .
C5 C3 C1 118.8(11) . .
C5 C3 H3A 120.6 . .
C1 C3 H3A 120.6 . .
C5 C4 C2 118.5(13) . .
C5 C4 H4A 120.8 . .
C2 C4 H4A 120.8 . .
C4 C5 C3 119.7(11) . .
C4 C5 C6 117.8(11) . .
C3 C5 C6 122.4(9) . .
C7 C6 C8 116.0(11) . .
C7 C6 C5 121.0(10) . .
C8 C6 C5 122.9(9) . .
C6 C7 C9 122.5(11) . .
C6 C7 H7A 118.8 . .
C9 C7 H7A 118.8 . .
C10 C8 C6 122.6(10) . .
C10 C8 H8A 118.7 . .
C6 C8 H8A 118.7 . .
C7 C9 C11 120.9(10) . .
C7 C9 H9A 119.6 . .
C11 C9 H9A 119.6 . .
C8 C10 C11 121.1(11) . .
C8 C10 H10A 119.5 . .
C11 C10 H10A 119.5 . .
C10 C11 C9 116.1(10) . .
C10 C11 C12 121.5(10) . .
C9 C11 C12 122.4(8) . .
O1 C12 O2 124.3(9) . .
O1 C12 C11 117.7(8) . .
O2 C12 C11 117.9(8) . .
O3 C13 O3 122.7(13) 6_766 .
O3 C13 C14 118.6(6) 6_766 .
O3 C13 C14 118.6(6) . .
C15 C14 C15 115.4(15) . 6_766
C15 C14 C13 122.3(8) . .
C15 C14 C13 122.3(8) 6_766 .
C14 C15 C16 122.1(13) . .
C14 C15 H15A 119.0 . .
C16 C15 H15A 119.0 . .
C17 C16 C15 122.1(12) . .
C17 C16 H16A 119.0 . .
C15 C16 H16A 119.0 . .
C16 C17 C16 115.9(16) 6_766 .
C16 C17 C18 122.0(8) 6_766 .
C16 C17 C18 122.0(8) . .
C19 C18 C19 114(2) . 6_766
C19 C18 C17 122.9(11) . .
C19 C18 C17 122.9(11) 6_766 .
C18 C19 C20 120.1(16) . .
C18 C19 H19A 119.9 . .
C20 C19 H19A 119.9 . .
N2 C20 C19 123.9(16) . .
N2 C20 H20A 118.0 . .
C19 C20 H20A 118.0 . .
O4 C21 O4 121.3(15) . 4_647
O4 C21 C22 119.4(7) . .
O4 C21 C22 119.4(7) 4_647 .
C21 C22 C23 121.9(8) . 4_647
C21 C22 C23 121.9(8) . .
C23 C22 C23 116.2(16) 4_647 .
C24 C23 C22 121.0(14) . .
C24 C23 H23A 119.5 . .
C22 C23 H23A 119.5 . .
C23 C24 C25 123.0(15) . .
C23 C24 H24A 118.5 . .
C25 C24 H24A 118.5 . .
C24 C25 C24 115.6(17) 4_647 .
C24 C25 C26 122.2(8) 4_647 .
C24 C25 C26 122.2(8) . .
C25 C26 C27 114.4(5) . 4_647
C25 C26 C27 114.4(5) . .
C27 C26 C27 131.1(10) 4_647 .
C28 C27 C26 106.3(10) . .
C28 C27 H27A 126.8 . .
C26 C27 H27A 126.8 . .
N3 C28 C27 126.3(12) . .
N3 C28 H28A 116.8 . .
C27 C28 H28A 116.8 . .
La1 O1W H11 124.0 . .
La1 O1W H12 129.9 . .
H11 O1W H12 103.3 . .
C12 O1 La1 135.9(7) . 3_775
C12 O2 La1 135.5(6) . 2_655
C13 O3 La1 164.9(6) . .
La2 O5 La1 105.5(2) . 3_765
La2 O5 La1 103.9(2) . .
La1 O5 La1 102.6(2) 3_765 .
La1 O6 La1 109.3(2) 2_645 3_765
La1 O6 La1 109.3(2) 2_645 .
La1 O6 La1 109.3(2) 3_765 .
C1 N1 C2 114.5(11) . .
C1 N1 La1 126.5(9) . .
C2 N1 La1 117.3(8) . .
C20 N2 C20 118(2) . 6_766
C28 N3 C28 123.5(12) . 4_647
O7 Cl1 O7 110.7(8) 2_655 3_665
O7 Cl1 O7 110.7(8) 2_655 .
O7 Cl1 O7 110.7(8) 3_665 .
O7 Cl1 O8 108.2(8) 2_655 .
O7 Cl1 O8 108.2(8) 3_665 .
O7 Cl1 O8 108.2(8) . .
O9 Cl2 O10 110.7(7) . 2_655
O9 Cl2 O10 110.7(8) . 3_665
O10 Cl2 O10 108.2(8) 2_655 3_665
O9 Cl2 O10 110.7(7) . .
O10 Cl2 O10 108.2(8) 2_655 .
O10 Cl2 O10 108.2(8) 3_665 .
O9 Cl2 O3W 180.000(9) . .
O10 Cl2 O3W 69.3(7) 2_655 .
O10 Cl2 O3W 69.3(7) 3_665 .
O10 Cl2 O3W 69.3(7) . .

loop_
_geom_bond_atom_site_label_1
_geom_bond_atom_site_label_2
_geom_bond_distance
_geom_bond_site_symmetry_2
La1 O3 2.280(8) .
La1 O1 2.299(6) 2_755
La1 O2 2.310(8) 3_665
La1 O6 2.313(3) .
La1 O5 2.392(6) 2_645
La1 O1W 2.435(7) .
La1 O5 2.441(7) .
La1 N1 2.514(10) .
La2 O5 2.255(6) 5_556
La2 O5 2.255(6) .
La2 O5 2.255(6) 6_766
La2 O5 2.255(6) 4_646
La2 O5 2.255(6) 3_765
La2 O5 2.255(6) 2_645
C1 N1 1.311(15) .
C1 C3 1.400(18) .
C1 H1A 0.9300 .
C2 N1 1.412(17) .
C2 C4 1.448(19) .
C2 H2A 0.9300 .
C3 C5 1.374(17) .
C3 H3A 0.9300 .
C4 C5 1.361(16) .
C4 H4A 0.9300 .
C5 C6 1.452(14) .
C6 C7 1.351(14) .
C6 C8 1.401(16) .
C7 C9 1.376(18) .
C7 H7A 0.9300 .
C8 C10 1.358(18) .
C8 H8A 0.9300 .
C9 C11 1.413(15) .
C9 H9A 0.9300 .
C10 C11 1.381(13) .
C10 H10A 0.9300 .
C11 C12 1.450(14) .
C12 O1 1.261(10) .
C12 O2 1.271(12) .
C13 O3 1.227(10) 6_766
C13 O3 1.227(10) .
C13 C14 1.504(17) .
C14 C15 1.359(13) .
C14 C15 1.359(13) 6_766
C15 C16 1.377(17) .
C15 H15A 0.9300 .
C16 C17 1.352(15) .
C16 H16A 0.9300 .
C17 C16 1.352(15) 6_766
C17 C18 1.47(3) .
C18 C19 1.401(18) .
C18 C19 1.401(18) 6_766
C19 C20 1.43(3) .
C19 H19A 0.9300 .
C20 N2 1.29(2) .
C20 H20A 0.9300 .
C21 O4 1.271(11) .
C21 O4 1.271(11) 4_647
C21 C22 1.40(2) .
C22 C23 1.399(16) 4_647
C22 C23 1.399(16) .
C23 C24 1.374(19) .
C23 H23A 0.9300 .
C24 C25 1.379(17) .
C24 H24A 0.9300 .
C25 C24 1.379(17) 4_647
C25 C26 1.497(15) .
C26 C27 1.511(15) 4_647
C26 C27 1.511(15) .
C27 C28 1.407(8) .
C27 H27A 0.9300 .
C28 N3 1.336(13) .
C28 H28A 0.9300 .
O1W H11 0.8483 .
O1W H12 0.8510 .
O1 La1 2.299(6) 3_775
O2 La1 2.310(8) 2_655
O5 La1 2.392(6) 3_765
O6 La1 2.313(3) 2_645
O6 La1 2.313(3) 3_765
N2 C20 1.29(2) 6_766
N3 C28 1.336(13) 4_647
Cl1 O7 1.450(8) 2_655
Cl1 O7 1.450(8) 3_665
Cl1 O7 1.450(8) .
Cl1 O8 1.454(9) .
Cl2 O9 1.444(9) .
Cl2 O10 1.460(8) 2_655
Cl2 O10 1.460(8) 3_665
Cl2 O10 1.460(8) .
Cl2 O3W 1.76(2) .

loop_
_geom_hbond_atom_site_label_D
_geom_hbond_atom_site_label_H
_geom_hbond_atom_site_label_A
_geom_hbond_distance_DH
_geom_hbond_distance_HA
_geom_hbond_distance_DA
_geom_hbond_angle_DHA
_geom_hbond_site_symmetry_A
O1W H11 O4 0.85 2.07 2.754(11) 137.9 .
O1W H12 O4 0.85 1.93 2.774(11) 169.5 6_767
